data_7134878
loop_
_publ_author_name
'Cheng, Long'
'Nian, Cuicui'
'Han, Zhengyu'
'Sun, Jianwei'
'Huang, Hai'

_publ_section_title
;
 Diastereoselective synthesis of 1,4-diaryl piperazines through the
 dimerization of 3-aminooxetanes with cooperative indium-diphenyl
 phosphate catalysis.
;
_journal_issue 71
_journal_name_full 'Chemical communications (Cambridge, England)'
_journal_page_first 13477
_journal_page_last 13480
_journal_paper_doi 10.1039/d5cc03616j
_journal_volume 61
_journal_year 2025
_chemical_formula_moiety 'C9 H11 N O'
_chemical_formula_sum 'C9 H11 N O'
_chemical_formula_weight 149.19
_space_group_crystal_system trigonal
_space_group_IT_number 148
_space_group_name_Hall '-R 3'
_space_group_name_H-M_alt 'R -3 :H'
_atom_sites_solution_hydrogens geom
_atom_sites_solution_primary dual
_audit_creation_date 2023-11-22
_audit_creation_method
;
Olex2 1.5
(compiled 2023.08.24 svn.re1ec1418 for OlexSys, GUI svn.r6817)
;
_audit_update_record
;
2025-04-10 deposited with the CCDC.	2025-08-04 downloaded from the CCDC.
;
_cell_angle_alpha 90
_cell_angle_beta 90
_cell_angle_gamma 120
_cell_formula_units_Z 18
_cell_length_a 24.2502(4)
_cell_length_b 24.2502(4)
_cell_length_c 7.1744(2)
_cell_measurement_reflns_used 9965
_cell_measurement_temperature 200.00
_cell_measurement_theta_max 26.267
_cell_measurement_theta_min 2.910
_cell_volume 3653.82(13)
_computing_cell_refinement 'SAINT V8.40B (?, 2016)'
_computing_data_reduction 'SAINT V8.40B (?, 2016)'
_computing_molecular_graphics 'Olex2 1.5 (Dolomanov et al., 2009)'
_computing_publication_material 'Olex2 1.5 (Dolomanov et al., 2009)'
_computing_structure_refinement 'SHELXL 2019/2 (Sheldrick, 2015)'
_computing_structure_solution 'SHELXT 2018/2 (Sheldrick, 2018)'
_diffrn_ambient_temperature 200.00
_diffrn_measured_fraction_theta_full 0.997
_diffrn_measured_fraction_theta_max 0.997
_diffrn_measurement_device_type 'Bruker APEX-II CCD'
_diffrn_measurement_method '\f and \w scans'
_diffrn_radiation_type MoK\a
_diffrn_radiation_wavelength 0.71073
_diffrn_reflns_av_R_equivalents 0.0548
_diffrn_reflns_av_unetI/netI 0.0143
_diffrn_reflns_Laue_measured_fraction_full 0.997
_diffrn_reflns_Laue_measured_fraction_max 0.997
_diffrn_reflns_limit_h_max 30
_diffrn_reflns_limit_h_min -30
_diffrn_reflns_limit_k_max 30
_diffrn_reflns_limit_k_min -30
_diffrn_reflns_limit_l_max 8
_diffrn_reflns_limit_l_min -8
_diffrn_reflns_number 45952
_diffrn_reflns_point_group_measured_fraction_full 0.997
_diffrn_reflns_point_group_measured_fraction_max 0.997
_diffrn_reflns_theta_full 25.242
_diffrn_reflns_theta_max 26.379
_diffrn_reflns_theta_min 2.910
_diffrn_source_current 1.0
_diffrn_source_power 0.05
_diffrn_source_voltage 50.0
_diffrn_standards_number 0
_exptl_absorpt_coefficient_mu 0.080
_exptl_absorpt_correction_T_max 0.7454
_exptl_absorpt_correction_T_min 0.7156
_exptl_absorpt_correction_type multi-scan
_exptl_absorpt_process_details
;
SADABS-2016/2 (Bruker,2016/2) was used for absorption correction.
wR2(int) was 0.1240 before and 0.0616 after correction.
The Ratio of minimum to maximum transmission is 0.9600.
The \l/2 correction factor is Not present.
;
_exptl_crystal_colour 'clear light yellow'
_exptl_crystal_colour_lustre clear
_exptl_crystal_colour_modifier light
_exptl_crystal_colour_primary yellow
_exptl_crystal_density_diffrn 1.220
_exptl_crystal_description block
_exptl_crystal_F_000 1440
_exptl_crystal_size_max 0.3
_exptl_crystal_size_mid 0.2
_exptl_crystal_size_min 0.1
_refine_diff_density_max 0.143
_refine_diff_density_min -0.162
_refine_diff_density_rms 0.031
_refine_ls_extinction_method none
_refine_ls_goodness_of_fit_ref 1.022
_refine_ls_hydrogen_treatment constr
_refine_ls_matrix_type full
_refine_ls_number_parameters 101
_refine_ls_number_reflns 1660
_refine_ls_number_restraints 0
_refine_ls_restrained_S_all 1.022
_refine_ls_R_factor_all 0.0450
_refine_ls_R_factor_gt 0.0372
_refine_ls_shift/su_max 0.000
_refine_ls_shift/su_mean 0.000
_refine_ls_structure_factor_coef Fsqd
_refine_ls_weighting_details 'w=1/[\s^2^(Fo^2^)+(0.0432P)^2^+3.0827P] where P=(Fo^2^+2Fc^2^)/3'
_refine_ls_weighting_scheme calc
_refine_ls_wR_factor_gt 0.0933
_refine_ls_wR_factor_ref 0.0983
_reflns_Friedel_coverage 0.000
_reflns_number_gt 1422
_reflns_number_total 1660
_reflns_threshold_expression 'I > 2\s(I)'
_cod_data_source_file d5cc03616j2.cif
_cod_data_source_block s
_cod_depositor_comments 'Adding full bibliography for 7134878.cif.'
_cod_original_cell_volume 3653.82(16)
_cod_original_sg_symbol_H-M 'R -3'
_cod_database_code 7134878
_shelx_shelxl_version_number 2019/2
_shelx_space_group_comment
;
The symmetry employed for this shelxl refinement is uniquely defined
by the following loop, which should always be used as a source of
symmetry information in preference to the above space-group names.
They are only intended as comments.
;
_shelx_estimated_absorpt_t_max 0.992
_shelx_estimated_absorpt_t_min 0.976
_olex2_refinement_description
;
1. Fixed Uiso
 At 1.2 times of:
  All C(H) groups, All C(H,H) groups
 At 1.5 times of:
  All O(H) groups
2.a Ternary CH refined with riding coordinates:
 C4(H4)
2.b Secondary CH2 refined with riding coordinates:
 C6(H6A,H6B), C8(H8A,H8B)
2.c Aromatic/amide H refined with riding coordinates:
 C9(H9), C5(H5), C3(H3), C7(H7), C2(H2)
2.d Idealised tetrahedral OH refined as rotating group:
 O1(H1)
;
_olex2_submission_special_instructions 'No special instructions were received'

loop_
_space_group_symop_operation_xyz
'x, y, z'
'-y, x-y, z'
'-x+y, -x, z'
'x+2/3, y+1/3, z+1/3'
'-y+2/3, x-y+1/3, z+1/3'
'-x+y+2/3, -x+1/3, z+1/3'
'x+1/3, y+2/3, z+2/3'
'-y+1/3, x-y+2/3, z+2/3'
'-x+y+1/3, -x+2/3, z+2/3'
'-x, -y, -z'
'y, -x+y, -z'
'x-y, x, -z'
'-x+2/3, -y+1/3, -z+1/3'
'y+2/3, -x+y+1/3, -z+1/3'
'x-y+2/3, x+1/3, -z+1/3'
'-x+1/3, -y+2/3, -z+2/3'
'y+1/3, -x+y+2/3, -z+2/3'
'x-y+1/3, x+2/3, -z+2/3'

loop_
_atom_site_label
_atom_site_type_symbol
_atom_site_fract_x
_atom_site_fract_y
_atom_site_fract_z
_atom_site_U_iso_or_equiv
_atom_site_adp_type
_atom_site_occupancy
_atom_site_site_symmetry_order
_atom_site_calc_flag
_atom_site_refinement_flags_posn
_atom_site_refinement_flags_adp
_atom_site_refinement_flags_occupancy
_atom_site_disorder_assembly
_atom_site_disorder_group
O1 O 0.03240(4) 0.34797(5) 0.88785(13) 0.0491(3) Uani 1 1 d . . . . .
H1 H 0.015522 0.347207 0.784929 0.074 Uiso 1 1 calc R U . . .
N1 N 0.18833(5) 0.38026(5) 0.68959(14) 0.0356(3) Uani 1 1 d . . . . .
C1 C 0.20779(6) 0.43326(6) 0.57170(16) 0.0344(3) Uani 1 1 d . . . . .
C4 C 0.12021(6) 0.34299(6) 0.73677(17) 0.0356(3) Uani 1 1 d . . . . .
H4 H 0.095647 0.334818 0.618172 0.043 Uiso 1 1 calc R U . . .
C6 C 0.22919(6) 0.38784(6) 0.84892(18) 0.0375(3) Uani 1 1 d . . . . .
H6A H 0.223676 0.413672 0.946099 0.045 Uiso 1 1 calc R U . . .
H6B H 0.274301 0.410797 0.808885 0.045 Uiso 1 1 calc R U . . .
C8 C 0.09985(6) 0.37957(6) 0.86661(19) 0.0416(3) Uani 1 1 d . . . . .
H8A H 0.119833 0.384203 0.990265 0.050 Uiso 1 1 calc R U . . .
H8B H 0.115130 0.422761 0.815612 0.050 Uiso 1 1 calc R U . . .
C9 C 0.17149(7) 0.42912(7) 0.41379(18) 0.0433(3) Uani 1 1 d . . . . .
H9 H 0.133505 0.390365 0.387240 0.052 Uiso 1 1 calc R U . . .
C5 C 0.26407(6) 0.49073(6) 0.60189(19) 0.0397(3) Uani 1 1 d . . . . .
H5 H 0.289878 0.494990 0.706649 0.048 Uiso 1 1 calc R U . . .
C3 C 0.24609(7) 0.53737(7) 0.3300(2) 0.0496(4) Uani 1 1 d . . . . .
H3 H 0.258729 0.572789 0.249462 0.059 Uiso 1 1 calc R U . . .
C7 C 0.19051(7) 0.48084(7) 0.29690(18) 0.0471(3) Uani 1 1 d . . . . .
H7 H 0.164973 0.477419 0.192282 0.056 Uiso 1 1 calc R U . . .
C2 C 0.28283(7) 0.54173(7) 0.4809(2) 0.0489(4) Uani 1 1 d . . . . .
H2 H 0.321645 0.580172 0.502800 0.059 Uiso 1 1 calc R U . . .

loop_
_atom_site_aniso_label
_atom_site_aniso_U_11
_atom_site_aniso_U_22
_atom_site_aniso_U_33
_atom_site_aniso_U_23
_atom_site_aniso_U_13
_atom_site_aniso_U_12
O1 0.0400(5) 0.0670(7) 0.0407(5) 0.0147(5) 0.0050(4) 0.0271(5)
N1 0.0312(5) 0.0335(5) 0.0370(6) 0.0046(4) -0.0047(4) 0.0123(4)
C1 0.0363(6) 0.0366(6) 0.0335(6) 0.0033(5) 0.0036(5) 0.0207(5)
C4 0.0307(6) 0.0354(6) 0.0354(6) 0.0042(5) -0.0059(5) 0.0125(5)
C6 0.0309(6) 0.0350(6) 0.0404(7) 0.0033(5) -0.0064(5) 0.0119(5)
C8 0.0390(7) 0.0412(7) 0.0428(7) 0.0062(5) 0.0000(5) 0.0188(6)
C9 0.0465(7) 0.0455(7) 0.0367(7) 0.0014(5) -0.0027(6) 0.0222(6)
C5 0.0343(6) 0.0388(7) 0.0454(7) 0.0070(5) 0.0017(5) 0.0179(5)
C3 0.0521(8) 0.0540(8) 0.0493(8) 0.0225(6) 0.0157(7) 0.0315(7)
C7 0.0570(9) 0.0590(9) 0.0332(7) 0.0080(6) 0.0028(6) 0.0350(7)
C2 0.0397(7) 0.0432(7) 0.0610(9) 0.0157(7) 0.0086(6) 0.0185(6)

loop_
_atom_type_symbol
_atom_type_description
_atom_type_scat_dispersion_real
_atom_type_scat_dispersion_imag
_atom_type_scat_source
C C 0.0033 0.0016 'International Tables Vol C Tables 4.2.6.8 and 6.1.1.4'
H H 0.0000 0.0000 'International Tables Vol C Tables 4.2.6.8 and 6.1.1.4'
N N 0.0061 0.0033 'International Tables Vol C Tables 4.2.6.8 and 6.1.1.4'
O O 0.0106 0.0060 'International Tables Vol C Tables 4.2.6.8 and 6.1.1.4'

loop_
_geom_angle_atom_site_label_1
_geom_angle_atom_site_label_2
_geom_angle_atom_site_label_3
_geom_angle
_geom_angle_site_symmetry_1
_geom_angle_site_symmetry_3
_geom_angle_publ_flag
C8 O1 H1 109.5 . . ?
C1 N1 C4 117.35(10) . . ?
C1 N1 C6 117.24(10) . . ?
C6 N1 C4 112.28(10) . . ?
C9 C1 N1 120.41(11) . . ?
C5 C1 N1 122.14(11) . . ?
C5 C1 C9 117.42(11) . . ?
N1 C4 H4 107.5 . . ?
N1 C4 C6 110.57(10) . 16_556 ?
N1 C4 C8 111.89(10) . . ?
C6 C4 H4 107.5 16_556 . ?
C6 C4 C8 111.71(10) 16_556 . ?
C8 C4 H4 107.5 . . ?
N1 C6 C4 111.08(10) . 16_556 ?
N1 C6 H6A 109.4 . . ?
N1 C6 H6B 109.4 . . ?
C4 C6 H6A 109.4 16_556 . ?
C4 C6 H6B 109.4 16_556 . ?
H6A C6 H6B 108.0 . . ?
O1 C8 C4 111.71(11) . . ?
O1 C8 H8A 109.3 . . ?
O1 C8 H8B 109.3 . . ?
C4 C8 H8A 109.3 . . ?
C4 C8 H8B 109.3 . . ?
H8A C8 H8B 107.9 . . ?
C1 C9 H9 119.6 . . ?
C7 C9 C1 120.71(13) . . ?
C7 C9 H9 119.6 . . ?
C1 C5 H5 119.6 . . ?
C2 C5 C1 120.88(13) . . ?
C2 C5 H5 119.6 . . ?
C7 C3 H3 120.4 . . ?
C2 C3 H3 120.4 . . ?
C2 C3 C7 119.10(13) . . ?
C9 C7 H7 119.5 . . ?
C3 C7 C9 120.93(13) . . ?
C3 C7 H7 119.5 . . ?
C5 C2 H2 119.5 . . ?
C3 C2 C5 120.92(14) . . ?
C3 C2 H2 119.5 . . ?

loop_
_geom_bond_atom_site_label_1
_geom_bond_atom_site_label_2
_geom_bond_distance
_geom_bond_site_symmetry_2
_geom_bond_publ_flag
O1 H1 0.8400 . ?
O1 C8 1.4256(16) . ?
N1 C1 1.4085(15) . ?
N1 C4 1.4722(15) . ?
N1 C6 1.4630(15) . ?
C1 C9 1.4071(18) . ?
C1 C5 1.3963(18) . ?
C4 H4 1.0000 . ?
C4 C6 1.5180(17) 16_556 ?
C4 C8 1.5285(19) . ?
C6 H6A 0.9900 . ?
C6 H6B 0.9900 . ?
C8 H8A 0.9900 . ?
C8 H8B 0.9900 . ?
C9 H9 0.9500 . ?
C9 C7 1.3822(19) . ?
C5 H5 0.9500 . ?
C5 C2 1.3885(18) . ?
C3 H3 0.9500 . ?
C3 C7 1.380(2) . ?
C3 C2 1.372(2) . ?
C7 H7 0.9500 . ?
C2 H2 0.9500 . ?

loop_
_geom_torsion_atom_site_label_1
_geom_torsion_atom_site_label_2
_geom_torsion_atom_site_label_3
_geom_torsion_atom_site_label_4
_geom_torsion
_geom_torsion_site_symmetry_1
_geom_torsion_site_symmetry_2
_geom_torsion_site_symmetry_3
_geom_torsion_site_symmetry_4
_geom_torsion_publ_flag
N1 C1 C9 C7 -179.61(12) . . . . ?
N1 C1 C5 C2 178.47(12) . . . . ?
N1 C4 C8 O1 170.53(10) . . . . ?
C1 N1 C4 C6 164.42(10) . . . 16_556 ?
C1 N1 C4 C8 -70.37(13) . . . . ?
C1 N1 C6 C4 -164.09(11) . . . 16_556 ?
C1 C9 C7 C3 1.2(2) . . . . ?
C1 C5 C2 C3 1.0(2) . . . . ?
C4 N1 C1 C9 -42.90(16) . . . . ?
C4 N1 C1 C5 139.21(12) . . . . ?
C4 N1 C6 C4 55.61(15) . . . 16_556 ?
C6 N1 C1 C9 178.83(11) . . . . ?
C6 N1 C1 C5 0.94(18) . . . . ?
C6 N1 C4 C6 -55.33(15) . . . 16_556 ?
C6 N1 C4 C8 69.87(13) . . . . ?
C6 C4 C8 O1 -64.90(13) 16_556 . . . ?
C9 C1 C5 C2 0.53(19) . . . . ?
C5 C1 C9 C7 -1.63(19) . . . . ?
C7 C3 C2 C5 -1.5(2) . . . . ?
C2 C3 C7 C9 0.4(2) . . . . ?
